data_4037184
loop_
_publ_author_name
'Chan, Chieh-Kai'
'Chan, Yi-Ling'
'Tsai, Yu-Lin'
'Chang, Meng-Yang'

_publ_section_title
;
 One-Pot Synthesis of 2-Cyano-1,4-diketones: Applications to Synthesis of
 Cyanosubstituted Furans, Pyrroles, and Dihydropyridazines.
;
_journal_issue 17
_journal_name_full 'The Journal of organic chemistry'
_journal_page_first 8112
_journal_page_last 8120
_journal_paper_doi 10.1021/acs.joc.6b01672
_journal_volume 81
_journal_year 2016
_chemical_formula_sum 'C25 H17 N O2'
_chemical_formula_weight 363.39
_space_group_crystal_system triclinic
_space_group_IT_number 2
_space_group_name_Hall '-P 1'
_space_group_name_H-M_alt 'P -1'
_atom_sites_solution_hydrogens geom
_audit_creation_method SHELXL-2014/6
_cell_angle_alpha 78.3510(10)
_cell_angle_beta 78.9140(10)
_cell_angle_gamma 75.9570(10)
_cell_formula_units_Z 2
_cell_length_a 7.9748(3)
_cell_length_b 8.5090(4)
_cell_length_c 13.9508(6)
_cell_measurement_reflns_used 6445
_cell_measurement_temperature 100(2)
_cell_measurement_theta_max 26.4965
_cell_measurement_theta_min 2.6632
_cell_volume 889.17(7)
_computing_cell_refinement 'SAINT V8.34A (Bruker AXS Inc., 2013)'
_computing_data_collection 'APEX2 (Bruker AXS, 2010)'
_computing_data_reduction 'SAINT V8.34A (Bruker AXS Inc., 2013)'
_computing_molecular_graphics 'SHELXTL (Sheldrick, 2008)'
_computing_publication_material SHELXTL
_computing_structure_refinement 'SHELXL-2014/6 (Sheldrick, 2014)'
_diffrn_ambient_temperature 100(2)
_diffrn_detector_area_resol_mean 8.3333
_diffrn_measured_fraction_theta_full 0.996
_diffrn_measured_fraction_theta_max 0.992
_diffrn_measurement_device_type 'Bruker APEX-II CCD'
_diffrn_measurement_method '\f and \w scans'
_diffrn_radiation_type MoK\a
_diffrn_radiation_wavelength 0.71073
_diffrn_reflns_av_R_equivalents 0.0202
_diffrn_reflns_av_unetI/netI 0.0196
_diffrn_reflns_Laue_measured_fraction_full 0.996
_diffrn_reflns_Laue_measured_fraction_max 0.992
_diffrn_reflns_limit_h_max 7
_diffrn_reflns_limit_h_min -9
_diffrn_reflns_limit_k_max 8
_diffrn_reflns_limit_k_min -10
_diffrn_reflns_limit_l_max 17
_diffrn_reflns_limit_l_min -17
_diffrn_reflns_number 14126
_diffrn_reflns_point_group_measured_fraction_full 0.996
_diffrn_reflns_point_group_measured_fraction_max 0.992
_diffrn_reflns_theta_full 25.242
_diffrn_reflns_theta_max 26.550
_diffrn_reflns_theta_min 1.508
_exptl_absorpt_coefficient_mu 0.086
_exptl_absorpt_correction_T_max 0.9485
_exptl_absorpt_correction_T_min 0.9267
_exptl_absorpt_correction_type multi-scan
_exptl_absorpt_process_details 'SADABS V2014/4 (Bruker AXS Inc.)'
_exptl_crystal_colour Colorless
_exptl_crystal_density_diffrn 1.357
_exptl_crystal_density_meas ?
_exptl_crystal_density_method 'not measured'
_exptl_crystal_description Lump
_exptl_crystal_F_000 380
_exptl_crystal_size_max 0.30
_exptl_crystal_size_mid 0.20
_exptl_crystal_size_min 0.20
_refine_diff_density_max 0.263
_refine_diff_density_min -0.178
_refine_diff_density_rms 0.038
_refine_ls_extinction_method none
_refine_ls_goodness_of_fit_ref 1.072
_refine_ls_hydrogen_treatment constr
_refine_ls_matrix_type full
_refine_ls_number_parameters 253
_refine_ls_number_reflns 3673
_refine_ls_number_restraints 0
_refine_ls_restrained_S_all 1.072
_refine_ls_R_factor_all 0.0401
_refine_ls_R_factor_gt 0.0348
_refine_ls_shift/su_max 0.001
_refine_ls_shift/su_mean 0.000
_refine_ls_structure_factor_coef Fsqd
_refine_ls_weighting_details 'w=1/[\s^2^(Fo^2^)+(0.0470P)^2^+0.2566P] where P=(Fo^2^+2Fc^2^)/3'
_refine_ls_weighting_scheme calc
_refine_ls_wR_factor_gt 0.0917
_refine_ls_wR_factor_ref 0.0959
_reflns_Friedel_coverage 0.000
_reflns_number_gt 3243
_reflns_number_total 3673
_reflns_threshold_expression 'I > 2\s(I)'
_cod_data_source_file jo6b01672_si_001.cif
_cod_data_source_block mo_150402lt_0m
_cod_depositor_comments
;
The following automatic conversions were performed:

data item '_exptl_crystal_density_meas' value 'not measured' was
changed to '?' -- the value is perceived as not measured.

Automatic conversion script
Id: cif_fix_values 6909 2019-04-08 15:41:33Z antanas 
;
_cod_database_code 4037184
_shelx_space_group_comment
;
The symmetry employed for this shelxl refinement is uniquely defined
by the following loop, which should always be used as a source of
symmetry information in preference to the above space-group names.
They are only intended as comments.
;
_shelxl_version_number 2014/6

loop_
_space_group_symop_operation_xyz
'x, y, z'
'-x, -y, -z'

loop_
_atom_site_label
_atom_site_type_symbol
_atom_site_fract_x
_atom_site_fract_y
_atom_site_fract_z
_atom_site_U_iso_or_equiv
_atom_site_adp_type
_atom_site_occupancy
_atom_site_site_symmetry_order
_atom_site_calc_flag
_atom_site_refinement_flags_posn
_atom_site_refinement_flags_adp
O1 O 0.34358(11) 0.42517(10) 0.84468(6) 0.0229(2) Uani 1 1 d . .
O2 O 0.51774(11) -0.00197(11) 0.87343(6) 0.0253(2) Uani 1 1 d . .
N1 N 0.06196(13) -0.07836(12) 0.85440(7) 0.0237(2) Uani 1 1 d . .
C1 C 0.09083(16) 0.66287(16) 1.34100(9) 0.0254(3) Uani 1 1 d . .
H1 H 0.0753 0.7209 1.3946 0.030 Uiso 1 1 calc R U
C2 C 0.02824(15) 0.51659(16) 1.35564(9) 0.0239(3) Uani 1 1 d . .
H17 H -0.0295 0.4772 1.4189 0.029 Uiso 1 1 calc R U
C3 C 0.05048(15) 0.43129(14) 1.27889(8) 0.0200(2) Uani 1 1 d . .
H3 H 0.0079 0.3332 1.2893 0.024 Uiso 1 1 calc R U
C4 C 0.13670(14) 0.48868(13) 1.18396(8) 0.0171(2) Uani 1 1 d . .
C5 C 0.16127(14) 0.40282(13) 1.10337(8) 0.0165(2) Uani 1 1 d . .
H4 H 0.1211 0.3036 1.1129 0.020 Uiso 1 1 calc R U
C6 C 0.24270(14) 0.46180(13) 1.01150(8) 0.0160(2) Uani 1 1 d . .
C7 C 0.27033(14) 0.37330(13) 0.92596(8) 0.0163(2) Uani 1 1 d . .
C8 C 0.20515(14) 0.21524(13) 0.94177(8) 0.0166(2) Uani 1 1 d . .
H6 H 0.0790 0.2354 0.9688 0.020 Uiso 1 1 calc R U
H5 H 0.2686 0.1316 0.9901 0.020 Uiso 1 1 calc R U
C9 C 0.23463(14) 0.15202(13) 0.84303(8) 0.0160(2) Uani 1 1 d . .
H7 H 0.1941 0.2455 0.7908 0.019 Uiso 1 1 calc R U
C10 C 0.43000(14) 0.07607(13) 0.81054(8) 0.0169(2) Uani 1 1 d . .
C11 C 0.50174(14) 0.09293(13) 0.70347(8) 0.0159(2) Uani 1 1 d . .
C12 C 0.43112(14) 0.21810(13) 0.63414(8) 0.0167(2) Uani 1 1 d . .
H9 H 0.3296 0.2961 0.6544 0.020 Uiso 1 1 calc R U
C13 C 0.50694(14) 0.23294(13) 0.53296(8) 0.0165(2) Uani 1 1 d . .
C14 C 0.43548(15) 0.36119(14) 0.46069(8) 0.0197(2) Uani 1 1 d . .
H10 H 0.3338 0.4397 0.4801 0.024 Uiso 1 1 calc R U
C15 C 0.51061(15) 0.37376(14) 0.36347(8) 0.0209(2) Uani 1 1 d . .
H11 H 0.4613 0.4606 0.3159 0.025 Uiso 1 1 calc R U
C16 C 0.66174(15) 0.25742(14) 0.33386(8) 0.0210(2) Uani 1 1 d . .
H2 H 0.7139 0.2667 0.2663 0.025 Uiso 1 1 calc R U
C17 C 0.19878(14) 0.63674(13) 1.16896(8) 0.0179(2) Uani 1 1 d . .
C18 C 0.28156(14) 0.69550(14) 1.07299(9) 0.0191(2) Uani 1 1 d . .
H15 H 0.3222 0.7947 1.0620 0.023 Uiso 1 1 calc R U
C19 C 0.30314(14) 0.61080(13) 0.99651(8) 0.0181(2) Uani 1 1 d . .
H14 H 0.3588 0.6514 0.9329 0.022 Uiso 1 1 calc R U
C20 C 0.13657(14) 0.02289(14) 0.85038(8) 0.0178(2) Uani 1 1 d . .
C21 C 0.65383(15) -0.02460(14) 0.67316(8) 0.0189(2) Uani 1 1 d . .
H13 H 0.7032 -0.1112 0.7209 0.023 Uiso 1 1 calc R U
C22 C 0.72883(15) -0.01368(14) 0.57630(9) 0.0205(2) Uani 1 1 d . .
H8 H 0.8295 -0.0936 0.5573 0.025 Uiso 1 1 calc R U
C23 C 0.65905(14) 0.11523(13) 0.50315(8) 0.0175(2) Uani 1 1 d . .
C24 C 0.73368(15) 0.13145(14) 0.40166(9) 0.0208(2) Uani 1 1 d . .
H12 H 0.8349 0.0539 0.3805 0.025 Uiso 1 1 calc R U
C25 C 0.17368(15) 0.72166(15) 1.25010(9) 0.0226(3) Uani 1 1 d . .
H16 H 0.2148 0.8203 1.2413 0.027 Uiso 1 1 calc R U

loop_
_atom_site_aniso_label
_atom_site_aniso_U_11
_atom_site_aniso_U_22
_atom_site_aniso_U_33
_atom_site_aniso_U_23
_atom_site_aniso_U_13
_atom_site_aniso_U_12
O1 0.0274(5) 0.0253(4) 0.0166(4) -0.0022(3) 0.0007(3) -0.0106(3)
O2 0.0234(4) 0.0300(5) 0.0192(4) -0.0026(4) -0.0063(3) 0.0021(4)
N1 0.0243(5) 0.0233(5) 0.0238(5) -0.0060(4) -0.0006(4) -0.0065(4)
C1 0.0238(6) 0.0294(6) 0.0240(6) -0.0133(5) -0.0099(5) 0.0048(5)
C2 0.0203(6) 0.0307(7) 0.0184(6) -0.0058(5) -0.0042(5) 0.0016(5)
C3 0.0173(5) 0.0222(6) 0.0194(6) -0.0035(4) -0.0041(4) -0.0009(4)
C4 0.0134(5) 0.0180(5) 0.0194(5) -0.0040(4) -0.0052(4) 0.0008(4)
C5 0.0148(5) 0.0153(5) 0.0195(5) -0.0029(4) -0.0042(4) -0.0022(4)
C6 0.0133(5) 0.0154(5) 0.0188(5) -0.0023(4) -0.0047(4) -0.0003(4)
C7 0.0132(5) 0.0179(5) 0.0166(5) -0.0017(4) -0.0029(4) -0.0013(4)
C8 0.0184(5) 0.0169(5) 0.0141(5) -0.0029(4) -0.0014(4) -0.0032(4)
C9 0.0172(5) 0.0165(5) 0.0136(5) -0.0018(4) -0.0019(4) -0.0031(4)
C10 0.0179(5) 0.0156(5) 0.0175(5) -0.0030(4) -0.0032(4) -0.0036(4)
C11 0.0151(5) 0.0168(5) 0.0172(5) -0.0046(4) -0.0015(4) -0.0055(4)
C12 0.0150(5) 0.0168(5) 0.0185(5) -0.0052(4) -0.0013(4) -0.0027(4)
C13 0.0166(5) 0.0163(5) 0.0179(5) -0.0043(4) -0.0019(4) -0.0054(4)
C14 0.0191(6) 0.0187(5) 0.0201(6) -0.0033(4) -0.0022(4) -0.0023(4)
C15 0.0237(6) 0.0207(6) 0.0184(5) -0.0014(4) -0.0039(4) -0.0058(5)
C16 0.0238(6) 0.0245(6) 0.0162(5) -0.0051(5) 0.0010(4) -0.0095(5)
C17 0.0131(5) 0.0180(5) 0.0229(6) -0.0054(4) -0.0072(4) 0.0015(4)
C18 0.0162(5) 0.0154(5) 0.0268(6) -0.0029(5) -0.0065(4) -0.0030(4)
C19 0.0140(5) 0.0180(5) 0.0210(6) -0.0006(4) -0.0031(4) -0.0023(4)
C20 0.0177(5) 0.0192(6) 0.0145(5) -0.0037(4) -0.0016(4) 0.0000(4)
C21 0.0186(6) 0.0166(5) 0.0206(5) -0.0026(4) -0.0041(4) -0.0013(4)
C22 0.0182(6) 0.0183(6) 0.0237(6) -0.0067(5) -0.0011(4) -0.0001(4)
C23 0.0174(5) 0.0168(5) 0.0197(5) -0.0055(4) -0.0017(4) -0.0053(4)
C24 0.0195(6) 0.0216(6) 0.0214(6) -0.0080(5) 0.0015(4) -0.0042(4)
C25 0.0192(6) 0.0216(6) 0.0297(6) -0.0097(5) -0.0111(5) 0.0013(4)

loop_
_atom_type_symbol
_atom_type_description
_atom_type_scat_dispersion_real
_atom_type_scat_dispersion_imag
_atom_type_scat_source
C C 0.0033 0.0016 'International Tables Vol C Tables 4.2.6.8 and 6.1.1.4'
H H 0.0000 0.0000 'International Tables Vol C Tables 4.2.6.8 and 6.1.1.4'
N N 0.0061 0.0033 'International Tables Vol C Tables 4.2.6.8 and 6.1.1.4'
O O 0.0106 0.0060 'International Tables Vol C Tables 4.2.6.8 and 6.1.1.4'

loop_
_geom_angle_atom_site_label_1
_geom_angle_atom_site_label_2
_geom_angle_atom_site_label_3
_geom_angle
C25 C1 C2 120.54(11)
C25 C1 H1 119.7
C2 C1 H1 119.7
C3 C2 C1 120.32(11)
C3 C2 H17 119.8
C1 C2 H17 119.8
C2 C3 C4 120.44(11)
C2 C3 H3 119.8
C4 C3 H3 119.8
C5 C4 C3 121.54(10)
C5 C4 C17 119.18(10)
C3 C4 C17 119.28(10)
C6 C5 C4 120.68(10)
C6 C5 H4 119.7
C4 C5 H4 119.7
C5 C6 C19 120.00(10)
C5 C6 C7 121.55(10)
C19 C6 C7 118.45(10)
O1 C7 C6 121.49(10)
O1 C7 C8 120.06(10)
C6 C7 C8 118.45(9)
C7 C8 C9 109.74(9)
C7 C8 H6 109.7
C9 C8 H6 109.7
C7 C8 H5 109.7
C9 C8 H5 109.7
H6 C8 H5 108.2
C20 C9 C8 111.04(9)
C20 C9 C10 106.82(9)
C8 C9 C10 112.04(9)
C20 C9 H7 109.0
C8 C9 H7 109.0
C10 C9 H7 109.0
O2 C10 C11 121.87(10)
O2 C10 C9 118.83(10)
C11 C10 C9 119.22(9)
C12 C11 C21 119.47(10)
C12 C11 C10 122.94(10)
C21 C11 C10 117.56(9)
C11 C12 C13 121.22(10)
C11 C12 H9 119.4
C13 C12 H9 119.4
C14 C13 C12 121.84(10)
C14 C13 C23 119.11(10)
C12 C13 C23 119.05(10)
C15 C14 C13 121.02(10)
C15 C14 H10 119.5
C13 C14 H10 119.5
C14 C15 C16 119.92(11)
C14 C15 H11 120.0
C16 C15 H11 120.0
C24 C16 C15 120.59(11)
C24 C16 H2 119.7
C15 C16 H2 119.7
C25 C17 C18 122.31(11)
C25 C17 C4 118.73(11)
C18 C17 C4 118.95(10)
C19 C18 C17 120.74(11)
C19 C18 H15 119.6
C17 C18 H15 119.6
C18 C19 C6 120.45(10)
C18 C19 H14 119.8
C6 C19 H14 119.8
N1 C20 C9 178.70(12)
C22 C21 C11 120.52(10)
C22 C21 H13 119.7
C11 C21 H13 119.7
C21 C22 C23 121.16(10)
C21 C22 H8 119.4
C23 C22 H8 119.4
C24 C23 C22 122.92(10)
C24 C23 C13 118.50(10)
C22 C23 C13 118.58(10)
C16 C24 C23 120.86(10)
C16 C24 H12 119.6
C23 C24 H12 119.6
C1 C25 C17 120.69(12)
C1 C25 H16 119.7
C17 C25 H16 119.7

loop_
_geom_bond_atom_site_label_1
_geom_bond_atom_site_label_2
_geom_bond_distance
O1 C7 1.2207(13)
O2 C10 1.2147(13)
N1 C20 1.1471(15)
C1 C25 1.3700(18)
C1 C2 1.4141(19)
C1 H1 0.9500
C2 C3 1.3722(16)
C2 H17 0.9500
C3 C4 1.4202(16)
C3 H3 0.9500
C4 C5 1.4190(15)
C4 C17 1.4257(16)
C5 C6 1.3765(16)
C5 H4 0.9500
C6 C19 1.4263(16)
C6 C7 1.4903(15)
C7 C8 1.5175(15)
C8 C9 1.5347(14)
C8 H6 0.9900
C8 H5 0.9900
C9 C20 1.4731(15)
C9 C10 1.5520(15)
C9 H7 1.0000
C10 C11 1.4846(15)
C11 C12 1.3745(15)
C11 C21 1.4265(15)
C12 C13 1.4180(15)
C12 H9 0.9500
C13 C14 1.4167(15)
C13 C23 1.4256(15)
C14 C15 1.3675(16)
C14 H10 0.9500
C15 C16 1.4134(16)
C15 H11 0.9500
C16 C24 1.3688(17)
C16 H2 0.9500
C17 C25 1.4200(16)
C17 C18 1.4243(16)
C18 C19 1.3664(16)
C18 H15 0.9500
C19 H14 0.9500
C21 C22 1.3629(16)
C21 H13 0.9500
C22 C23 1.4229(16)
C22 H8 0.9500
C23 C24 1.4194(16)
C24 H12 0.9500
C25 H16 0.9500
